data_4301420
loop_
_publ_author_name
'Paz Vaqueiro'
'Iwona Szkoda'
'Rodolfo D. Sanchez'
'Anthony V. Powell'

_publ_contact_author_address
; 
 Department of Chemistry
Heriot Watt University
Edinburgh EH14 4AS
;
_publ_contact_author_email a.v.powell@hw.ac.uk
_publ_contact_author_fax '+44 131 4513180'
_publ_contact_author_name 'Anthony Powell'
_publ_contact_author_phone '+44 131 4518034'
_publ_section_title
;
Ternary Erbium Chromium Sulfides: Structural Relationships and Magnetic
Properties
;
_journal_name_full 'Inorganic Chemistry'
_journal_page_first 1284
_journal_page_last 1292
_journal_paper_doi 10.1021/ic801482a
_journal_volume 48
_journal_year 2009
_chemical_formula_moiety 'Cr1 Er3 S6'
_chemical_formula_sum 'Cr Er3 S6'
_chemical_formula_weight 746.17
_space_group_IT_number 58
_symmetry_cell_setting orthorhombic
_symmetry_space_group_name_Hall '-P 2 2n'
_symmetry_space_group_name_H-M 'P n n m'
_atom_sites_solution_hydrogens none
_atom_sites_solution_primary direct
_audit_creation_date 07-10-16
_audit_creation_method CRYSTALS_ver_12.84
_cell_angle_alpha 90
_cell_angle_beta 90
_cell_angle_gamma 90
_cell_formula_units_Z 4
_cell_length_a 13.192(2)
_cell_length_b 15.819(3)
_cell_length_c 3.7333(6)
_cell_measurement_reflns_used 0
_cell_measurement_temperature 293
_cell_measurement_theta_max 0
_cell_measurement_theta_min 0
_cell_volume 779.1(2)
_computing_cell_refinement
; 
 Bruker X8 Apex 2 software 
;
_computing_data_collection
; 
 Bruker X8 Apex 2 software 
;
_computing_data_reduction
; 
 Bruker X8 Apex 2 software 
;
_computing_molecular_graphics 'CAMERON (Watkin et al., 1996)'
_computing_publication_material 'CRYSTALS (Betteridge et al., 2003)'
_computing_structure_refinement 'CRYSTALS (Betteridge et al., 2003)'
_computing_structure_solution 'SIR92 (Altomare et al., 1994)'
_diffrn_ambient_temperature 293
_diffrn_measured_fraction_theta_full 0.998
_diffrn_measured_fraction_theta_max 0.985
_diffrn_measurement_device_type
; 
Bruker X8 Apex 2
;
_diffrn_measurement_method \w/2\q
_diffrn_radiation_monochromator graphite
_diffrn_radiation_type 'Mo K\a'
_diffrn_radiation_wavelength 0.71073
_diffrn_reflns_av_R_equivalents 0.037
_diffrn_reflns_limit_h_max 21
_diffrn_reflns_limit_h_min -21
_diffrn_reflns_limit_k_max 26
_diffrn_reflns_limit_k_min -25
_diffrn_reflns_limit_l_max 5
_diffrn_reflns_limit_l_min -6
_diffrn_reflns_number 17332
_diffrn_reflns_theta_full 35.237
_diffrn_reflns_theta_max 36.327
_diffrn_reflns_theta_min 2.010
_diffrn_standards_decay_% 0.0
_diffrn_standards_interval_count 0
_diffrn_standards_interval_time 0
_diffrn_standards_number 0
_exptl_absorpt_coefficient_mu 34.848
_exptl_absorpt_correction_T_max 0.248
_exptl_absorpt_correction_T_min 0.117
_exptl_absorpt_correction_type multi-scan
_exptl_absorpt_process_details 'Bruker SADABS'
_exptl_crystal_colour black
_exptl_crystal_density_diffrn 6.361
_exptl_crystal_description needle
_exptl_crystal_F_000 1296
_exptl_crystal_size_max 0.5
_exptl_crystal_size_mid 0.04
_exptl_crystal_size_min 0.04
_refine_diff_density_max 3.21
_refine_diff_density_min -1.87
_refine_ls_extinction_coef 2.3(3)
_refine_ls_extinction_method 'Larson (1970), Equation 22'
_refine_ls_goodness_of_fit_ref 1.0330
_refine_ls_hydrogen_treatment none
_refine_ls_matrix_type full
_refine_ls_number_parameters 64
_refine_ls_number_reflns 1729
_refine_ls_number_restraints 0
_refine_ls_R_factor_all 0.0246
_refine_ls_R_factor_gt 0.0186
_refine_ls_shift/su_max 0.001457
_refine_ls_structure_factor_coef F
_refine_ls_weighting_details
;
 Method, part 1, Chebychev polynomial, (Watkin, 1994, Prince, 1982) 
 [weight] = 1.0/[A~0~*T~0~(x)+A~1~*T~1~(x) ... +A~n-1~]*T~n-1~(x)] 
 where A~i~ are the Chebychev coefficients listed below and x= Fcalc/Fmax 
 Method = Robust Weighting (Prince, 1982) 
 W = [weight] * [1-(deltaF/6*sigmaF)^2^]^2^ 
 A~i~ are: 
 1.23 0.145E-01 1.38 -0.166E-01 0.397 
;
_refine_ls_weighting_scheme calc
_refine_ls_wR_factor_all 0.0193
_refine_ls_wR_factor_gt 0.0188
_refine_ls_wR_factor_ref 0.0188
_reflns_limit_h_max 21
_reflns_limit_h_min 0
_reflns_limit_k_max 26
_reflns_limit_k_min 0
_reflns_limit_l_max 6
_reflns_limit_l_min 0
_reflns_number_gt 1729
_reflns_number_total 2087
_reflns_threshold_expression I>3.0\s(I)
_oxford_diffrn_Wilson_B_factor 0.23
_oxford_diffrn_Wilson_scale 49.17
_oxford_refine_ls_scale 0.12706(17)
_oxford_structure_analysis_title Er3CrS6_Pnnm
_cod_data_source_file ic801482a_si_002_1.cif
_cod_data_source_block structure1
_cod_depositor_comments
;
The following automatic conversions were performed:
'_symmetry_cell_setting' value 'Orthorhombic' changed to 'orthorhombic'
according to '/home/saulius/struct/CIF-dictionaries/cif_core.dic'
dictionary named 'cif_core.dic' version 2.4.1 from 2010-06-29.

Automatic conversion script
Id: cif_fix_enum 1527 2010-12-29 10:47:43Z saulius 
;
_cod_original_sg_symbol_H-M 'P n n m '
_cod_original_formula_sum 'Cr1 Er3 S6'
_cod_database_code 4301420

loop_
_symmetry_equiv_pos_as_xyz
x,y,z
-x,-y,-z
-x+1/2,y+1/2,z+1/2
x+1/2,-y+1/2,-z+1/2
x+1/2,-y+1/2,z+1/2
-x+1/2,y+1/2,-z+1/2
-x,-y,z
x,y,-z

loop_
_atom_site_label
_atom_site_type_symbol
_atom_site_fract_x
_atom_site_fract_y
_atom_site_fract_z
_atom_site_U_iso_or_equiv
_atom_site_occupancy
_atom_site_adp_type
_atom_site_refinement_flags_posn
_atom_site_refinement_flags_adp
_atom_site_refinement_flags_occupancy
_atom_site_disorder_assembly
_atom_site_disorder_group
_atom_site_attached_hydrogens
Er1 Er 0.549223(14) 0.220900(12) 0.0000 0.0042 1.0000 Uani S T . . . .
Er2 Er 0.318553(15) 0.352270(12) 0.0000 0.0041 1.0000 Uani S T . . . .
Er3 Er 0.256387(15) 0.098743(12) -0.5000 0.0047 1.0000 Uani S T . . . .
Cr4 Cr 0.5000 0.5000 -0.5000 0.0033 1.0000 Uani S T . . . .
Cr5 Cr 0.5000 0.0000 -0.5000 0.0028 1.0000 Uani S T . . . .
S6 S 0.41659(8) 0.07611(7) 0.0000 0.0052 1.0000 Uani S T . . . .
S7 S 0.62050(8) 0.10867(7) -0.5000 0.0052 1.0000 Uani S T . . . .
S8 S 0.68796(8) 0.28959(7) 0.5000 0.0050 1.0000 Uani S T . . . .
S9 S 0.39569(8) 0.24634(7) -0.5000 0.0048 1.0000 Uani S T . . . .
S10 S 0.52197(8) 0.40137(7) 0.0000 0.0051 1.0000 Uani S T . . . .
S11 S 0.31847(8) 0.47972(7) 0.5000 0.0051 1.0000 Uani S T . . . .

loop_
_atom_site_aniso_label
_atom_site_aniso_U_11
_atom_site_aniso_U_22
_atom_site_aniso_U_33
_atom_site_aniso_U_23
_atom_site_aniso_U_13
_atom_site_aniso_U_12
Er1 0.00302(8) 0.00458(7) 0.00485(8) 0.0000 0.0000 0.00014(5)
Er2 0.00312(8) 0.00438(7) 0.00491(8) 0.0000 0.0000 0.00021(5)
Er3 0.00438(8) 0.00496(7) 0.00491(8) 0.0000 0.0000 -0.00016(5)
Cr4 0.0018(4) 0.0037(3) 0.0044(4) 0.0000 0.0000 -0.0001(3)
Cr5 0.0021(4) 0.0029(3) 0.0033(4) 0.0000 0.0000 0.0001(3)
S6 0.0033(4) 0.0058(4) 0.0063(4) 0.0000 0.0000 -0.0003(3)
S7 0.0037(4) 0.0053(4) 0.0066(4) 0.0000 0.0000 -0.0004(3)
S8 0.0040(4) 0.0053(4) 0.0058(4) 0.0000 0.0000 0.0000(3)
S9 0.0036(4) 0.0056(4) 0.0053(4) 0.0000 0.0000 0.0003(3)
S10 0.0039(4) 0.0053(4) 0.0060(4) 0.0000 0.0000 0.0003(3)
S11 0.0042(4) 0.0048(4) 0.0062(4) 0.0000 0.0000 -0.0003(3)

loop_
_atom_type_symbol
_atom_type_scat_dispersion_real
_atom_type_scat_dispersion_imag
_atom_type_scat_Cromer_Mann_a1
_atom_type_scat_Cromer_Mann_b1
_atom_type_scat_Cromer_Mann_a2
_atom_type_scat_Cromer_Mann_b2
_atom_type_scat_Cromer_Mann_a3
_atom_type_scat_Cromer_Mann_b3
_atom_type_scat_Cromer_Mann_a4
_atom_type_scat_Cromer_Mann_b4
_atom_type_scat_Cromer_Mann_c
_atom_type_scat_source
S 0.1246 0.1234 6.9053 1.4679 5.2034 22.2151 1.4379 0.2536 1.5863 56.1720 0.8669 'International Tables Vol C 4.2.6.8 and 6.1.1.4'
Cr 0.3209 0.6236 10.6406 6.1038 7.3537 0.3920 3.3240 20.2626 1.4922 98.7399 1.1832 'International Tables Vol C 4.2.6.8 and 6.1.1.4'
Er -0.2586 4.9576 27.6563 2.0736 16.4285 0.2235 14.9779 11.3604 2.9823 105.7030 5.9205 'International Tables Vol C 4.2.6.8 and 6.1.1.4'

loop_
_geom_angle_atom_site_label_1
_geom_angle_site_symmetry_1
_geom_angle_atom_site_label_2
_geom_angle_site_symmetry_2
_geom_angle_atom_site_label_3
_geom_angle_site_symmetry_3
_geom_angle
_geom_angle_publ_flag
S8 1_554 Er1 . S9 1_556 148.99(3) yes
S8 1_554 Er1 . S7 8_555 118.40(3) yes
S9 1_556 Er1 . S7 8_555 83.49(3) yes
S8 1_554 Er1 . S6 . 134.22(2) yes
S9 1_556 Er1 . S6 . 70.92(3) yes
S7 8_555 Er1 . S6 . 72.16(3) yes
S8 1_554 Er1 . S7 . 65.04(3) yes
S9 1_556 Er1 . S7 . 143.08(3) yes
S7 8_555 Er1 . S7 . 85.79(3) yes
S6 . Er1 . S7 . 72.16(3) yes
S8 1_554 Er1 . S8 . 82.50(3) yes
S9 1_556 Er1 . S8 . 88.44(3) yes
S7 8_555 Er1 . S8 . 65.04(3) yes
S6 . Er1 . S8 . 134.224(19) yes
S7 . Er1 . S8 . 118.40(3) yes
S8 1_554 Er1 . S9 . 88.44(3) yes
S9 1_556 Er1 . S9 . 84.22(3) yes
S7 8_555 Er1 . S9 . 143.08(3) yes
S6 . Er1 . S9 . 70.92(3) yes
S7 . Er1 . S9 . 83.49(3) yes
S8 1_554 Er1 . S10 . 72.54(3) yes
S9 1_556 Er1 . S10 . 76.45(3) yes
S7 8_555 Er1 . S10 . 133.25(2) yes
S6 . Er1 . S10 . 135.45(3) yes
S7 . Er1 . S10 . 133.25(2) yes
S8 . Er1 . S9 . 148.99(3) yes
S8 . Er1 . S10 . 72.54(3) yes
S9 . Er1 . S10 . 76.45(3) yes
S8 4_455 Er2 . S11 8_555 125.58(2) yes
S8 4_455 Er2 . S9 8_555 74.80(3) yes
S11 8_555 Er2 . S9 8_555 157.35(3) yes
S8 4_455 Er2 . S7 4_454 65.79(4) yes
S11 8_555 Er2 . S7 4_454 80.26(3) yes
S9 8_555 Er2 . S7 4_454 120.55(3) yes
S8 4_455 Er2 . S9 . 74.80(3) yes
S11 8_555 Er2 . S9 . 89.19(3) yes
S9 8_555 Er2 . S9 . 87.19(3) yes
S7 4_454 Er2 . S9 . 120.55(3) yes
S8 4_455 Er2 . S10 . 143.65(3) yes
S11 8_555 Er2 . S10 . 78.25(3) yes
S9 8_555 Er2 . S10 . 79.11(3) yes
S7 4_454 Er2 . S10 . 150.55(3) yes
S9 . Er2 . S10 . 79.11(3) yes
S8 4_455 Er2 . S11 . 125.58(2) yes
S11 8_555 Er2 . S11 . 85.59(3) yes
S9 8_555 Er2 . S11 . 89.19(3) yes
S7 4_454 Er2 . S11 . 80.26(3) yes
S9 . Er2 . S11 . 157.35(3) yes
S10 . Er2 . S11 . 78.25(3) yes
S6 8_554 Er3 . S11 3_544 127.52(3) yes
S6 8_554 Er3 . S11 6_544 75.07(3) yes
S11 3_544 Er3 . S11 6_544 82.56(3) yes
S6 8_554 Er3 . S8 4_454 82.99(3) yes
S11 3_544 Er3 . S8 4_454 140.18(3) yes
S11 6_544 Er3 . S8 4_454 82.17(3) yes
S6 8_554 Er3 . S8 5_454 141.09(3) yes
S11 3_544 Er3 . S8 5_454 82.17(3) yes
S11 6_544 Er3 . S8 5_454 140.18(3) yes
S8 4_454 Er3 . S8 5_454 86.52(3) yes
S6 8_554 Er3 . S6 . 82.10(3) yes
S11 3_544 Er3 . S6 . 75.07(3) yes
S11 6_544 Er3 . S6 . 127.52(3) yes
S8 4_454 Er3 . S6 . 141.09(3) yes
S8 5_454 Er3 . S6 . 82.99(3) yes
S6 8_554 Er3 . S9 . 68.85(3) yes
S11 3_544 Er3 . S9 . 137.631(18) yes
S11 6_544 Er3 . S9 . 137.631(18) yes
S8 4_454 Er3 . S9 . 72.27(3) yes
S8 5_454 Er3 . S9 . 72.27(3) yes
S6 . Er3 . S9 . 68.85(3) yes
S10 8_554 Cr4 . S10 2_664 80.74(4) yes
S10 8_554 Cr4 . S10 2_665 179.995 yes
S10 2_664 Cr4 . S10 2_665 99.26(4) yes
S10 8_554 Cr4 . S11 7_664 88.13(3) yes
S10 2_664 Cr4 . S11 7_664 91.87(3) yes
S10 2_665 Cr4 . S11 7_664 91.87(3) yes
S10 8_554 Cr4 . S11 1_554 91.87(3) yes
S10 2_664 Cr4 . S11 1_554 88.13(3) yes
S10 2_665 Cr4 . S11 1_554 88.13(3) yes
S11 7_664 Cr4 . S11 1_554 179.995 yes
S10 8_554 Cr4 . S10 . 99.26(4) yes
S10 2_664 Cr4 . S10 . 179.995 yes
S10 2_665 Cr4 . S10 . 80.74(4) yes
S11 7_664 Cr4 . S10 . 88.13(3) yes
S11 1_554 Cr4 . S10 . 91.87(3) yes
S6 1_554 Cr5 . S6 2_654 82.29(4) yes
S6 1_554 Cr5 . S6 2_655 179.995 yes
S6 2_654 Cr5 . S6 2_655 97.71(4) yes
S6 1_554 Cr5 . S7 2_654 93.17(3) yes
S6 2_654 Cr5 . S7 2_654 86.83(3) yes
S6 2_655 Cr5 . S7 2_654 86.83(3) yes
S6 1_554 Cr5 . S6 . 97.71(4) yes
S6 2_654 Cr5 . S6 . 179.995 yes
S6 2_655 Cr5 . S6 . 82.29(4) yes
S7 2_654 Cr5 . S6 . 93.17(3) yes
S6 1_554 Cr5 . S7 . 86.83(3) yes
S6 2_654 Cr5 . S7 . 93.17(3) yes
S6 2_655 Cr5 . S7 . 93.17(3) yes
S7 2_654 Cr5 . S7 . 179.995 yes
S6 . Cr5 . S7 . 86.83(3) yes
Er1 . S6 . Cr5 . 96.69(3) yes
Er1 . S6 . Cr5 1_556 96.69(3) yes
Cr5 . S6 . Cr5 1_556 97.71(4) yes
Er1 . S6 . Er3 8_555 110.57(3) yes
Cr5 . S6 . Er3 8_555 152.35(4) yes
Cr5 1_556 S6 . Er3 8_555 84.070(14) yes
Er1 . S6 . Er3 . 110.57(3) yes
Cr5 . S6 . Er3 . 84.070(14) yes
Cr5 1_556 S6 . Er3 . 152.35(4) yes
Er3 8_555 S6 . Er3 . 82.10(3) yes
Er1 1_554 S7 . Er1 . 85.79(3) yes
Er1 1_554 S7 . Cr5 . 104.04(3) yes
Er1 . S7 . Cr5 . 104.04(3) yes
Er1 1_554 S7 . Er2 4_554 100.64(3) yes
Er1 . S7 . Er2 4_554 100.64(3) yes
Cr5 . S7 . Er2 4_554 146.07(5) yes
Er1 1_556 S8 . Er1 . 82.50(3) yes
Er1 1_556 S8 . Er2 4_555 95.12(3) yes
Er1 . S8 . Er2 4_555 95.12(3) yes
Er1 1_556 S8 . Er3 4_554 156.21(4) yes
Er1 . S8 . Er3 4_554 90.648(15) yes
Er2 4_555 S8 . Er3 4_554 108.21(3) yes
Er1 1_556 S8 . Er3 4_555 90.648(15) yes
Er1 . S8 . Er3 4_555 156.21(4) yes
Er2 4_555 S8 . Er3 4_555 108.21(3) yes
Er3 4_554 S8 . Er3 4_555 86.52(3) yes
Er3 . S9 . Er1 8_554 109.66(3) yes
Er3 . S9 . Er1 . 109.66(3) yes
Er1 8_554 S9 . Er1 . 84.22(3) yes
Er3 . S9 . Er2 . 104.71(3) yes
Er1 8_554 S9 . Er2 . 145.63(4) yes
Er1 . S9 . Er2 . 84.294(18) yes
Er3 . S9 . Er2 8_554 104.71(3) yes
Er1 8_554 S9 . Er2 8_554 84.294(18) yes
Er1 . S9 . Er2 8_554 145.63(4) yes
Er2 . S9 . Er2 8_554 87.19(3) yes
Er1 . S10 . Cr4 2_665 130.287(19) yes
Er1 . S10 . Cr4 . 130.287(19) yes
Cr4 2_665 S10 . Cr4 . 99.26(4) yes
Er1 . S10 . Er2 . 81.04(3) yes
Cr4 2_665 S10 . Er2 . 93.63(3) yes
Cr4 . S10 . Er2 . 93.63(3) yes
Er3 3_555 S11 . Er3 3_556 82.56(3) yes
Er3 3_555 S11 . Cr4 1_556 104.93(3) yes
Er3 3_556 S11 . Cr4 1_556 104.93(3) yes
Er3 3_555 S11 . Er2 8_556 159.50(4) yes
Er3 3_556 S11 . Er2 8_556 92.305(17) yes
Cr4 1_556 S11 . Er2 8_556 95.57(3) yes
Er3 3_555 S11 . Er2 . 92.305(17) yes
Er3 3_556 S11 . Er2 . 159.50(4) yes
Cr4 1_556 S11 . Er2 . 95.57(3) yes
Er2 8_556 S11 . Er2 . 85.59(3) yes

loop_
_geom_bond_atom_site_label_1
_geom_bond_site_symmetry_1
_geom_bond_atom_site_label_2
_geom_bond_site_symmetry_2
_geom_bond_distance
_geom_bond_publ_flag
Er1 . S8 1_554 2.8310(9) yes
Er1 . S9 1_556 2.7836(9) yes
Er1 . S7 8_555 2.7423(9) yes
Er1 . S6 . 2.8823(12) yes
Er1 . S7 . 2.7423(9) yes
Er1 . S8 . 2.8310(9) yes
Er1 . S9 . 2.7836(9) yes
Er1 . S10 . 2.8773(12) yes
Er2 . S8 4_455 2.8292(12) yes
Er2 . S11 8_555 2.7476(9) yes
Er2 . S9 8_555 2.7070(8) yes
Er2 . S7 4_454 2.6848(12) yes
Er2 . S9 . 2.7070(8) yes
Er2 . S10 . 2.7936(12) yes
Er2 . S11 . 2.7476(9) yes
Er3 . S6 8_554 2.8423(9) yes
Er3 . S11 3_544 2.8292(9) yes
Er3 . S11 6_544 2.8292(9) yes
Er3 . S8 4_454 2.7239(9) yes
Er3 . S8 5_454 2.7239(9) yes
Er3 . S6 . 2.8423(9) yes
Er3 . S9 . 2.9712(12) yes
Cr4 . S10 8_554 2.4501(7) yes
Cr4 . S10 2_664 2.4501(7) yes
Cr4 . S10 2_665 2.4501(7) yes
Cr4 . S11 7_664 2.4161(12) yes
Cr4 . S11 1_554 2.4161(12) yes
Cr4 . S10 . 2.4501(7) yes
Cr5 . S6 1_554 2.4789(8) yes
Cr5 . S6 2_654 2.4789(8) yes
Cr5 . S6 2_655 2.4789(8) yes
Cr5 . S7 2_654 2.3413(11) yes
Cr5 . S6 . 2.4789(8) yes
Cr5 . S7 . 2.3413(11) yes
